data_4070635
loop_
_publ_author_name
'Kajiwara, Takashi'
'Takeda, Nobuhiro'
'Sasamori, Takahiro'
'Tokitoh, Norihiro'

_publ_section_title
;
 Synthesis of Alkali Metal Salts of Borylsilyl Anions Utilizing Highly
 Crowded Silylboranes and Their Properties#
;
_journal_issue 5
_journal_name_full Organometallics
_journal_page_first 880
_journal_paper_doi 10.1021/om7008974
_journal_volume 27
_journal_year 2008
_chemical_formula_moiety 'C48 H94 B2 O4 Si7 '
_chemical_formula_sum 'C48 H94 B2 O4 Si7'
_chemical_formula_weight 953.48
_chemical_name_common SiB2pin2
_chemical_name_systematic
; 
 ? 
;
_space_group_IT_number 2
_symmetry_cell_setting triclinic
_symmetry_Int_Tables_number 2
_symmetry_space_group_name_Hall '-P 1'
_symmetry_space_group_name_H-M 'P -1'
_atom_sites_solution_hydrogens geom
_atom_sites_solution_primary direct
_atom_sites_solution_secondary difmap
_audit_creation_method SHELXL-97
_cell_angle_alpha 79.858(14)
_cell_angle_beta 72.051(13)
_cell_angle_gamma 78.938(16)
_cell_formula_units_Z 2
_cell_length_a 12.189(4)
_cell_length_b 13.204(5)
_cell_length_c 19.744(7)
_cell_measurement_reflns_used 8644
_cell_measurement_temperature 103(2)
_cell_measurement_theta_max 27.5
_cell_measurement_theta_min 1.8
_cell_volume 2943.5(18)
_computing_cell_refinement CrystalClear
_computing_data_collection CrystalClear
_computing_data_reduction CrystalClear
_computing_structure_refinement 'SHELXL-97 (Sheldrick, 1997)'
_computing_structure_solution SIR97
_diffrn_ambient_temperature 103(2)
_diffrn_detector_area_resol_mean 7.31
_diffrn_measured_fraction_theta_full 0.978
_diffrn_measured_fraction_theta_max 0.978
_diffrn_measurement_device_type 'Rigaku Mercury'
_diffrn_measurement_method \w
_diffrn_radiation_monochromator graphite
_diffrn_radiation_source 'fine-focus sealed tube'
_diffrn_radiation_type MoK\a
_diffrn_radiation_wavelength 0.71070
_diffrn_reflns_av_R_equivalents 0.0347
_diffrn_reflns_av_sigmaI/netI 0.0617
_diffrn_reflns_limit_h_max 13
_diffrn_reflns_limit_h_min -14
_diffrn_reflns_limit_k_max 15
_diffrn_reflns_limit_k_min -15
_diffrn_reflns_limit_l_max 21
_diffrn_reflns_limit_l_min -23
_diffrn_reflns_number 19368
_diffrn_reflns_theta_full 25.00
_diffrn_reflns_theta_max 25.00
_diffrn_reflns_theta_min 2.39
_exptl_absorpt_coefficient_mu 0.199
_exptl_absorpt_correction_T_max 0.9708
_exptl_absorpt_correction_T_min 0.9337
_exptl_absorpt_correction_type multi-scan
_exptl_crystal_colour colorless
_exptl_crystal_density_diffrn 1.076
_exptl_crystal_density_method 'not measured'
_exptl_crystal_description prism
_exptl_crystal_F_000 1044
_exptl_crystal_size_max 0.35
_exptl_crystal_size_mid 0.25
_exptl_crystal_size_min 0.15
_refine_diff_density_max 0.436
_refine_diff_density_min -0.292
_refine_diff_density_rms 0.056
_refine_ls_extinction_method none
_refine_ls_goodness_of_fit_ref 1.075
_refine_ls_hydrogen_treatment mixed
_refine_ls_matrix_type full
_refine_ls_number_parameters 579
_refine_ls_number_reflns 10158
_refine_ls_number_restraints 0
_refine_ls_restrained_S_all 1.075
_refine_ls_R_factor_all 0.0709
_refine_ls_R_factor_gt 0.0523
_refine_ls_shift/su_max 0.000
_refine_ls_shift/su_mean 0.000
_refine_ls_structure_factor_coef Fsqd
_refine_ls_weighting_details 'calc w=1/[\s^2^(Fo^2^)+(0.0470P)^2^+1.5773P] where P=(Fo^2^+2Fc^2^)/3'
_refine_ls_weighting_scheme calc
_refine_ls_wR_factor_gt 0.1113
_refine_ls_wR_factor_ref 0.1221
_reflns_number_gt 8057
_reflns_number_total 10158
_reflns_threshold_expression >2sigma(I)
_cod_data_source_file om7008974-file001.cif
_cod_data_source_block sib2pin2
_cod_depositor_comments
;
The following automatic conversions were performed:

'_exptl_absorpt_correction_type' value 'multi scan' changed to
'multi-scan' according to
/home/saulius/struct/CIF-dictionaries/cif_core.dic dictionary named
'cif_core.dic' version 2.4.1 from 2010-06-29.

Automatic conversion script
Id: cif_fix_values 1715 2011-07-08 13:25:40Z adriana 
;
_cod_original_cell_volume 2943.3(17)
_cod_database_code 4070635

loop_
_symmetry_equiv_pos_as_xyz
'x, y, z'
'-x, -y, -z'

loop_
_atom_site_label
_atom_site_type_symbol
_atom_site_fract_x
_atom_site_fract_y
_atom_site_fract_z
_atom_site_U_iso_or_equiv
_atom_site_adp_type
_atom_site_occupancy
_atom_site_symmetry_multiplicity
_atom_site_calc_flag
_atom_site_refinement_flags
Si1 Si 0.73944(6) 0.26285(5) 0.30307(4) 0.01486(16) Uani 1 1 d .
B1 B 0.8676(2) 0.1526(2) 0.25525(16) 0.0185(6) Uani 1 1 d .
O1 O 0.89918(15) 0.12528(13) 0.18804(10) 0.0232(4) Uani 1 1 d .
C1 C 0.9988(2) 0.0414(2) 0.17946(15) 0.0253(6) Uani 1 1 d .
C2 C 1.0277(2) 0.0254(2) 0.25348(15) 0.0244(6) Uani 1 1 d .
O2 O 0.93640(15) 0.09630(14) 0.29615(10) 0.0254(4) Uani 1 1 d .
C3 C 1.0934(3) 0.0792(3) 0.11513(18) 0.0490(9) Uani 1 1 d .
H1 H 1.0647 0.0946 0.0726 0.073 Uiso 1 1 calc R
H2 H 1.1619 0.0252 0.1070 0.073 Uiso 1 1 calc R
H3 H 1.1149 0.1424 0.1241 0.073 Uiso 1 1 calc R
C4 C 0.9586(3) -0.0518(2) 0.16379(17) 0.0370(8) Uani 1 1 d .
H4 H 0.8908 -0.0705 0.2030 0.055 Uiso 1 1 calc R
H5 H 1.0219 -0.1108 0.1596 0.055 Uiso 1 1 calc R
H6 H 0.9373 -0.0343 0.1187 0.055 Uiso 1 1 calc R
C5 C 1.1433(2) 0.0574(2) 0.2504(2) 0.0410(8) Uani 1 1 d .
H7 H 1.1440 0.1308 0.2305 0.062 Uiso 1 1 calc R
H8 H 1.2077 0.0145 0.2198 0.062 Uiso 1 1 calc R
H9 H 1.1521 0.0475 0.2989 0.062 Uiso 1 1 calc R
C6 C 1.0198(3) -0.0826(2) 0.29499(17) 0.0339(7) Uani 1 1 d .
H10 H 1.0305 -0.0831 0.3422 0.051 Uiso 1 1 calc R
H11 H 1.0806 -0.1330 0.2685 0.051 Uiso 1 1 calc R
H12 H 0.9430 -0.1014 0.3010 0.051 Uiso 1 1 calc R
B2 B 0.8003(3) 0.2618(2) 0.38934(16) 0.0188(6) Uani 1 1 d .
O3 O 0.89969(15) 0.29305(14) 0.39251(10) 0.0239(4) Uani 1 1 d .
C7 C 0.9209(2) 0.2429(2) 0.46110(15) 0.0263(6) Uani 1 1 d .
C8 C 0.7963(3) 0.2274(2) 0.50809(15) 0.0314(7) Uani 1 1 d .
O4 O 0.74229(16) 0.21324(15) 0.45426(10) 0.0287(5) Uani 1 1 d .
C9 C 0.9799(3) 0.3128(2) 0.48772(17) 0.0371(8) Uani 1 1 d .
H13 H 1.0553 0.3226 0.4528 0.056 Uiso 1 1 calc R
H14 H 0.9920 0.2805 0.5340 0.056 Uiso 1 1 calc R
H15 H 0.9304 0.3804 0.4935 0.056 Uiso 1 1 calc R
C10 C 1.0011(3) 0.1410(2) 0.44581(17) 0.0367(8) Uani 1 1 d .
H16 H 0.9613 0.0955 0.4302 0.055 Uiso 1 1 calc R
H17 H 1.0214 0.1068 0.4895 0.055 Uiso 1 1 calc R
H18 H 1.0723 0.1550 0.4079 0.055 Uiso 1 1 calc R
C11 C 0.7275(3) 0.3232(3) 0.54137(18) 0.0499(10) Uani 1 1 d .
H19 H 0.7304 0.3831 0.5040 0.075 Uiso 1 1 calc R
H20 H 0.7613 0.3363 0.5775 0.075 Uiso 1 1 calc R
H21 H 0.6463 0.3123 0.5642 0.075 Uiso 1 1 calc R
C12 C 0.7880(3) 0.1319(3) 0.56364(18) 0.0512(10) Uani 1 1 d .
H22 H 0.7058 0.1243 0.5865 0.077 Uiso 1 1 calc R
H23 H 0.8242 0.1394 0.6001 0.077 Uiso 1 1 calc R
H24 H 0.8285 0.0701 0.5402 0.077 Uiso 1 1 calc R
C13 C 0.5984(2) 0.20755(19) 0.35411(13) 0.0171(5) Uani 1 1 d .
C14 C 0.5137(2) 0.2682(2) 0.40365(14) 0.0203(6) Uani 1 1 d .
C15 C 0.4192(2) 0.2266(2) 0.45194(14) 0.0245(6) Uani 1 1 d .
H25 H 0.3642 0.2687 0.4851 0.029 Uiso 1 1 calc R
C16 C 0.4027(2) 0.1248(2) 0.45331(14) 0.0248(6) Uani 1 1 d .
C17 C 0.4835(2) 0.0657(2) 0.40408(15) 0.0244(6) Uani 1 1 d .
H26 H 0.4728 -0.0035 0.4036 0.029 Uiso 1 1 calc R
C18 C 0.5804(2) 0.1045(2) 0.35507(14) 0.0204(6) Uani 1 1 d .
C19 C 0.5218(2) 0.3808(2) 0.40550(15) 0.0256(6) Uani 1 1 d .
H27 H 0.4541 0.4100 0.4421 0.038 Uiso 1 1 calc R
H28 H 0.5230 0.4206 0.3585 0.038 Uiso 1 1 calc R
H29 H 0.5934 0.3846 0.4171 0.038 Uiso 1 1 calc R
C20 C 0.2996(2) 0.0811(2) 0.50746(16) 0.0350(7) Uani 1 1 d .
H30 H 0.2315 0.0998 0.4889 0.052 Uiso 1 1 calc R
H31 H 0.2824 0.1101 0.5526 0.052 Uiso 1 1 calc R
H32 H 0.3181 0.0052 0.5159 0.052 Uiso 1 1 calc R
C21 C 0.6646(2) 0.03067(19) 0.30558(15) 0.0227(6) Uani 1 1 d .
H33 H 0.7350 0.0072 0.3215 0.034 Uiso 1 1 calc R
H34 H 0.6857 0.0665 0.2565 0.034 Uiso 1 1 calc R
H35 H 0.6277 -0.0295 0.3067 0.034 Uiso 1 1 calc R
C22 C 0.7095(2) 0.38893(18) 0.24192(13) 0.0144(5) Uani 1 1 d .
C23 C 0.6458(2) 0.38822(18) 0.19233(13) 0.0143(5) Uani 1 1 d .
C24 C 0.6042(2) 0.48088(19) 0.15654(13) 0.0168(5) Uani 1 1 d .
H36 H 0.5589 0.4782 0.1256 0.020 Uiso 1 1 calc R
C25 C 0.6260(2) 0.57745(19) 0.16409(13) 0.0164(5) Uani 1 1 d .
C26 C 0.6952(2) 0.57757(19) 0.20797(13) 0.0164(5) Uani 1 1 d .
H37 H 0.7156 0.6419 0.2117 0.020 Uiso 1 1 calc R
C27 C 0.7368(2) 0.48715(18) 0.24726(13) 0.0147(5) Uani 1 1 d .
C28 C 0.6269(2) 0.28989(18) 0.16975(14) 0.0174(5) Uani 1 1 d .
H38 H 0.6589 0.2309 0.2009 0.021 Uiso 1 1 calc R
C29 C 0.5740(2) 0.67569(19) 0.12535(14) 0.0180(5) Uani 1 1 d .
H39 H 0.5374 0.6482 0.0948 0.022 Uiso 1 1 calc R
C30 C 0.8146(2) 0.49986(18) 0.29154(13) 0.0167(5) Uani 1 1 d .
H40 H 0.8116 0.4364 0.3278 0.020 Uiso 1 1 calc R
Si2 Si 0.72501(6) 0.27711(6) 0.07429(4) 0.02172(18) Uani 1 1 d .
C31 C 0.8678(2) 0.3195(2) 0.06297(15) 0.0255(6) Uani 1 1 d .
H41 H 0.9042 0.2779 0.0987 0.038 Uiso 1 1 calc R
H42 H 0.8552 0.3932 0.0696 0.038 Uiso 1 1 calc R
H43 H 0.9191 0.3099 0.0147 0.038 Uiso 1 1 calc R
C32 C 0.6677(3) 0.3586(2) 0.00102(15) 0.0337(7) Uani 1 1 d .
H44 H 0.6461 0.4310 0.0110 0.051 Uiso 1 1 calc R
H45 H 0.5990 0.3325 -0.0012 0.051 Uiso 1 1 calc R
H46 H 0.7282 0.3548 -0.0450 0.051 Uiso 1 1 calc R
C33 C 0.7490(3) 0.1386(2) 0.05653(17) 0.0361(7) Uani 1 1 d .
H47 H 0.8156 0.1279 0.0140 0.054 Uiso 1 1 calc R
H48 H 0.6791 0.1231 0.0482 0.054 Uiso 1 1 calc R
H49 H 0.7649 0.0922 0.0981 0.054 Uiso 1 1 calc R
Si3 Si 0.46718(6) 0.27546(6) 0.18785(4) 0.02208(18) Uani 1 1 d .
C34 C 0.3732(2) 0.3156(3) 0.27575(16) 0.0355(7) Uani 1 1 d .
H50 H 0.2910 0.3218 0.2774 0.053 Uiso 1 1 calc R
H51 H 0.3899 0.3828 0.2814 0.053 Uiso 1 1 calc R
H52 H 0.3893 0.2632 0.3147 0.053 Uiso 1 1 calc R
C35 C 0.3947(3) 0.3552(2) 0.12067(17) 0.0353(7) Uani 1 1 d .
H53 H 0.4398 0.3392 0.0723 0.053 Uiso 1 1 calc R
H54 H 0.3908 0.4293 0.1233 0.053 Uiso 1 1 calc R
H55 H 0.3156 0.3386 0.1313 0.053 Uiso 1 1 calc R
C36 C 0.4590(3) 0.1360(2) 0.18739(18) 0.0368(8) Uani 1 1 d .
H56 H 0.4909 0.0931 0.2247 0.055 Uiso 1 1 calc R
H57 H 0.5043 0.1147 0.1404 0.055 Uiso 1 1 calc R
H58 H 0.3775 0.1269 0.1968 0.055 Uiso 1 1 calc R
Si4 Si 0.68629(7) 0.75049(6) 0.05707(4) 0.02232(18) Uani 1 1 d .
C37 C 0.7928(2) 0.6548(2) 0.00156(15) 0.0278(6) Uani 1 1 d .
H59 H 0.8506 0.6912 -0.0361 0.042 Uiso 1 1 calc R
H60 H 0.7516 0.6192 -0.0205 0.042 Uiso 1 1 calc R
H61 H 0.8323 0.6036 0.0320 0.042 Uiso 1 1 calc R
C38 C 0.6103(3) 0.8508(2) -0.00008(16) 0.0343(7) Uani 1 1 d .
H62 H 0.5711 0.9101 0.0263 0.051 Uiso 1 1 calc R
H63 H 0.5526 0.8202 -0.0121 0.051 Uiso 1 1 calc R
H64 H 0.6677 0.8744 -0.0443 0.051 Uiso 1 1 calc R
C39 C 0.7668(3) 0.8209(2) 0.09599(16) 0.0305(7) Uani 1 1 d .
H65 H 0.8124 0.7705 0.1234 0.046 Uiso 1 1 calc R
H66 H 0.7110 0.8682 0.1278 0.046 Uiso 1 1 calc R
H67 H 0.8193 0.8609 0.0572 0.046 Uiso 1 1 calc R
Si5 Si 0.44457(7) 0.74779(6) 0.18849(4) 0.02326(18) Uani 1 1 d .
C40 C 0.3593(3) 0.6493(2) 0.25195(16) 0.0350(7) Uani 1 1 d .
H68 H 0.2861 0.6847 0.2809 0.053 Uiso 1 1 calc R
H69 H 0.4049 0.6095 0.2836 0.053 Uiso 1 1 calc R
H70 H 0.3421 0.6020 0.2247 0.053 Uiso 1 1 calc R
C41 C 0.3474(3) 0.8306(3) 0.13636(17) 0.0401(8) Uani 1 1 d .
H71 H 0.3369 0.7904 0.1021 0.060 Uiso 1 1 calc R
H72 H 0.3830 0.8920 0.1103 0.060 Uiso 1 1 calc R
H73 H 0.2714 0.8528 0.1694 0.060 Uiso 1 1 calc R
C42 C 0.4852(3) 0.8325(2) 0.24056(17) 0.0361(7) Uani 1 1 d .
H74 H 0.4151 0.8608 0.2761 0.054 Uiso 1 1 calc R
H75 H 0.5209 0.8898 0.2078 0.054 Uiso 1 1 calc R
H76 H 0.5409 0.7914 0.2652 0.054 Uiso 1 1 calc R
Si6 Si 0.97303(6) 0.48921(6) 0.23412(4) 0.02217(18) Uani 1 1 d .
C43 C 1.0225(2) 0.3541(2) 0.21020(16) 0.0274(6) Uani 1 1 d .
H77 H 0.9711 0.3373 0.1855 0.041 Uiso 1 1 calc R
H78 H 1.0199 0.3052 0.2540 0.041 Uiso 1 1 calc R
H79 H 1.1026 0.3489 0.1786 0.041 Uiso 1 1 calc R
C44 C 0.9916(3) 0.5805(2) 0.14895(17) 0.0368(8) Uani 1 1 d .
H80 H 1.0730 0.5694 0.1197 0.055 Uiso 1 1 calc R
H81 H 0.9708 0.6523 0.1601 0.055 Uiso 1 1 calc R
H82 H 0.9408 0.5676 0.1224 0.055 Uiso 1 1 calc R
C45 C 1.0728(2) 0.5152(2) 0.28236(18) 0.0354(7) Uani 1 1 d .
H83 H 1.0652 0.4675 0.3270 0.053 Uiso 1 1 calc R
H84 H 1.0520 0.5871 0.2934 0.053 Uiso 1 1 calc R
H85 H 1.1534 0.5046 0.2519 0.053 Uiso 1 1 calc R
Si7 Si 0.76347(6) 0.61283(6) 0.34650(4) 0.02178(18) Uani 1 1 d .
C46 C 0.6018(2) 0.6310(2) 0.38508(15) 0.0278(6) Uani 1 1 d .
H86 H 0.5763 0.6955 0.4073 0.042 Uiso 1 1 calc R
H87 H 0.5792 0.5720 0.4214 0.042 Uiso 1 1 calc R
H88 H 0.5650 0.6351 0.3468 0.042 Uiso 1 1 calc R
C47 C 0.8061(3) 0.7399(2) 0.29550(17) 0.0315(7) Uani 1 1 d .
H89 H 0.7853 0.7923 0.3286 0.047 Uiso 1 1 calc R
H90 H 0.7650 0.7625 0.2587 0.047 Uiso 1 1 calc R
H91 H 0.8905 0.7312 0.2726 0.047 Uiso 1 1 calc R
C48 C 0.8290(3) 0.5862(2) 0.42323(17) 0.0361(8) Uani 1 1 d .
H92 H 0.9111 0.5559 0.4065 0.054 Uiso 1 1 calc R
H93 H 0.7868 0.5374 0.4612 0.054 Uiso 1 1 calc R
H94 H 0.8234 0.6514 0.4422 0.054 Uiso 1 1 calc R

loop_
_atom_site_aniso_label
_atom_site_aniso_U_11
_atom_site_aniso_U_22
_atom_site_aniso_U_33
_atom_site_aniso_U_23
_atom_site_aniso_U_13
_atom_site_aniso_U_12
Si1 0.0143(4) 0.0131(3) 0.0185(4) -0.0015(3) -0.0069(3) -0.0017(3)
B1 0.0164(15) 0.0145(14) 0.0249(16) 0.0008(12) -0.0059(13) -0.0063(12)
O1 0.0227(10) 0.0193(10) 0.0256(10) -0.0040(8) -0.0072(8) 0.0036(8)
C1 0.0231(15) 0.0146(13) 0.0318(16) -0.0026(11) -0.0010(13) 0.0014(11)
C2 0.0152(14) 0.0190(14) 0.0377(17) -0.0067(12) -0.0064(12) 0.0016(11)
O2 0.0185(10) 0.0254(10) 0.0306(11) -0.0058(8) -0.0084(8) 0.0055(8)
C3 0.0328(19) 0.046(2) 0.046(2) 0.0073(17) 0.0069(16) 0.0055(15)
C4 0.060(2) 0.0225(16) 0.0326(17) -0.0053(13) -0.0206(16) -0.0027(14)
C5 0.0216(16) 0.0357(18) 0.069(2) -0.0243(17) -0.0086(16) -0.0036(13)
C6 0.0384(18) 0.0223(15) 0.0447(19) 0.0024(13) -0.0233(15) -0.0007(13)
B2 0.0199(16) 0.0155(14) 0.0233(16) -0.0037(12) -0.0099(13) -0.0011(12)
O3 0.0234(10) 0.0272(10) 0.0256(10) 0.0016(8) -0.0142(8) -0.0071(8)
C7 0.0287(16) 0.0287(15) 0.0269(15) -0.0005(12) -0.0170(13) -0.0050(12)
C8 0.0320(17) 0.0446(19) 0.0254(16) -0.0006(13) -0.0189(14) -0.0095(14)
O4 0.0267(11) 0.0411(12) 0.0226(10) 0.0032(9) -0.0129(9) -0.0123(9)
C9 0.0417(19) 0.0428(19) 0.0385(18) -0.0030(15) -0.0266(16) -0.0109(15)
C10 0.0371(18) 0.0372(18) 0.0405(19) -0.0059(14) -0.0232(15) 0.0040(14)
C11 0.0355(19) 0.084(3) 0.0353(19) -0.0223(19) -0.0154(16) 0.0014(18)
C12 0.053(2) 0.075(3) 0.0344(19) 0.0182(18) -0.0275(17) -0.029(2)
C13 0.0155(13) 0.0192(13) 0.0176(13) -0.0019(10) -0.0075(11) -0.0004(10)
C14 0.0196(14) 0.0235(14) 0.0208(14) -0.0034(11) -0.0099(12) -0.0034(11)
C15 0.0193(14) 0.0317(16) 0.0225(15) -0.0056(12) -0.0051(12) -0.0030(12)
C16 0.0219(15) 0.0307(16) 0.0220(14) 0.0052(12) -0.0081(12) -0.0094(12)
C17 0.0217(15) 0.0242(15) 0.0291(16) 0.0034(12) -0.0102(12) -0.0087(12)
C18 0.0186(14) 0.0216(14) 0.0233(14) 0.0014(11) -0.0108(12) -0.0045(11)
C19 0.0207(15) 0.0271(15) 0.0273(15) -0.0098(12) -0.0019(12) -0.0014(12)
C20 0.0280(17) 0.0437(19) 0.0303(17) 0.0037(14) -0.0044(14) -0.0125(14)
C21 0.0189(14) 0.0144(13) 0.0344(16) -0.0001(11) -0.0065(12) -0.0058(11)
C22 0.0125(13) 0.0138(12) 0.0160(13) -0.0032(10) -0.0022(10) -0.0013(10)
C23 0.0092(12) 0.0145(12) 0.0180(13) -0.0027(10) -0.0020(10) -0.0016(9)
C24 0.0154(13) 0.0189(13) 0.0190(13) -0.0029(10) -0.0080(11) -0.0037(10)
C25 0.0141(13) 0.0149(13) 0.0186(13) -0.0010(10) -0.0033(11) -0.0013(10)
C26 0.0155(13) 0.0148(12) 0.0185(13) -0.0042(10) -0.0022(11) -0.0039(10)
C27 0.0117(12) 0.0154(12) 0.0159(13) -0.0023(10) -0.0016(10) -0.0029(10)
C28 0.0208(14) 0.0112(12) 0.0237(14) -0.0004(10) -0.0126(11) -0.0020(10)
C29 0.0218(14) 0.0144(13) 0.0215(14) -0.0023(10) -0.0111(11) -0.0034(10)
C30 0.0225(14) 0.0116(12) 0.0189(13) -0.0028(10) -0.0098(11) -0.0019(10)
Si2 0.0246(4) 0.0196(4) 0.0235(4) -0.0065(3) -0.0096(3) -0.0013(3)
C31 0.0266(15) 0.0250(15) 0.0235(15) -0.0003(12) -0.0063(12) -0.0042(12)
C32 0.0391(18) 0.0399(18) 0.0225(15) -0.0041(13) -0.0115(14) -0.0018(14)
C33 0.0422(19) 0.0302(17) 0.0391(18) -0.0142(14) -0.0114(15) -0.0045(14)
Si3 0.0207(4) 0.0212(4) 0.0284(4) -0.0007(3) -0.0125(3) -0.0058(3)
C34 0.0212(16) 0.050(2) 0.0363(18) -0.0064(15) -0.0097(14) -0.0032(14)
C35 0.0281(17) 0.0434(19) 0.0386(18) 0.0060(15) -0.0197(15) -0.0085(14)
C36 0.0357(18) 0.0306(17) 0.052(2) -0.0021(15) -0.0206(16) -0.0136(14)
Si4 0.0248(4) 0.0196(4) 0.0233(4) 0.0020(3) -0.0091(3) -0.0055(3)
C37 0.0265(16) 0.0305(16) 0.0263(16) -0.0001(12) -0.0090(13) -0.0045(12)
C38 0.0327(17) 0.0311(17) 0.0355(18) 0.0094(14) -0.0111(14) -0.0063(13)
C39 0.0342(17) 0.0264(16) 0.0334(17) 0.0032(13) -0.0118(14) -0.0129(13)
Si5 0.0246(4) 0.0202(4) 0.0245(4) -0.0066(3) -0.0083(3) 0.0037(3)
C40 0.0275(17) 0.0380(18) 0.0354(18) -0.0083(14) -0.0010(14) -0.0046(13)
C41 0.0365(18) 0.0419(19) 0.0388(19) -0.0136(15) -0.0163(15) 0.0189(15)
C42 0.0442(19) 0.0280(16) 0.0365(18) -0.0141(14) -0.0111(15) 0.0021(14)
Si6 0.0181(4) 0.0210(4) 0.0290(4) -0.0022(3) -0.0078(3) -0.0059(3)
C43 0.0184(14) 0.0285(16) 0.0322(16) -0.0071(12) -0.0016(12) -0.0026(12)
C44 0.0236(16) 0.0380(18) 0.0397(19) 0.0091(14) -0.0025(14) -0.0066(13)
C45 0.0229(16) 0.0364(18) 0.054(2) -0.0160(15) -0.0162(15) -0.0034(13)
Si7 0.0248(4) 0.0180(4) 0.0274(4) -0.0075(3) -0.0129(3) -0.0013(3)
C46 0.0299(16) 0.0276(16) 0.0281(16) -0.0120(12) -0.0085(13) -0.0014(12)
C47 0.0305(16) 0.0223(15) 0.0464(19) -0.0105(13) -0.0139(14) -0.0043(12)
C48 0.0412(19) 0.0370(18) 0.0403(19) -0.0191(15) -0.0250(16) 0.0054(14)

loop_
_atom_type_symbol
_atom_type_description
_atom_type_scat_dispersion_real
_atom_type_scat_dispersion_imag
_atom_type_scat_source
C C 0.0033 0.0016 'International Tables Vol C Tables 4.2.6.8 and 6.1.1.4'
H H 0.0000 0.0000 'International Tables Vol C Tables 4.2.6.8 and 6.1.1.4'
B B 0.0013 0.0007 'International Tables Vol C Tables 4.2.6.8 and 6.1.1.4'
O O 0.0106 0.0060 'International Tables Vol C Tables 4.2.6.8 and 6.1.1.4'
Si Si 0.0817 0.0704 'International Tables Vol C Tables 4.2.6.8 and 6.1.1.4'

loop_
_geom_angle_atom_site_label_1
_geom_angle_atom_site_label_2
_geom_angle_atom_site_label_3
_geom_angle
C13 Si1 C22 111.15(11)
C13 Si1 B1 112.05(11)
C22 Si1 B1 115.65(12)
C13 Si1 B2 97.91(12)
C22 Si1 B2 121.77(11)
B1 Si1 B2 96.46(12)
O1 B1 O2 112.8(2)
O1 B1 Si1 131.0(2)
O2 B1 Si1 116.2(2)
B1 O1 C1 110.0(2)
O1 C1 C3 106.5(2)
O1 C1 C4 106.9(2)
C3 C1 C4 109.8(3)
O1 C1 C2 103.5(2)
C3 C1 C2 115.1(2)
C4 C1 C2 114.4(2)
O2 C2 C6 106.6(2)
O2 C2 C5 106.2(2)
C6 C2 C5 108.8(2)
O2 C2 C1 103.86(19)
C6 C2 C1 115.2(2)
C5 C2 C1 115.3(2)
B1 O2 C2 109.8(2)
O4 B2 O3 111.6(2)
O4 B2 Si1 117.62(19)
O3 B2 Si1 130.4(2)
B2 O3 C7 107.0(2)
O3 C7 C9 109.4(2)
O3 C7 C10 106.7(2)
C9 C7 C10 110.1(2)
O3 C7 C8 101.8(2)
C9 C7 C8 115.2(2)
C10 C7 C8 113.1(2)
O4 C8 C11 106.5(2)
O4 C8 C12 108.1(2)
C11 C8 C12 110.9(3)
O4 C8 C7 101.4(2)
C11 C8 C7 113.3(3)
C12 C8 C7 115.6(3)
B2 O4 C8 108.0(2)
C14 C13 C18 117.1(2)
C14 C13 Si1 117.13(18)
C18 C13 Si1 124.89(19)
C15 C14 C13 120.8(2)
C15 C14 C19 117.6(2)
C13 C14 C19 121.6(2)
C14 C15 C16 121.9(3)
C17 C16 C15 117.8(2)
C17 C16 C20 121.6(3)
C15 C16 C20 120.6(3)
C16 C17 C18 122.0(3)
C17 C18 C13 120.4(2)
C17 C18 C21 116.9(2)
C13 C18 C21 122.7(2)
C23 C22 C27 116.7(2)
C23 C22 Si1 118.69(17)
C27 C22 Si1 124.28(18)
C24 C23 C22 120.5(2)
C24 C23 C28 115.1(2)
C22 C23 C28 124.2(2)
C23 C24 C25 122.9(2)
C26 C25 C24 116.7(2)
C26 C25 C29 123.4(2)
C24 C25 C29 119.9(2)
C25 C26 C27 123.1(2)
C26 C27 C22 119.9(2)
C26 C27 C30 116.7(2)
C22 C27 C30 123.4(2)
C23 C28 Si3 114.51(17)
C23 C28 Si2 108.13(16)
Si3 C28 Si2 116.63(13)
C25 C29 Si4 113.95(17)
C25 C29 Si5 111.61(17)
Si4 C29 Si5 119.77(13)
C27 C30 Si7 116.14(17)
C27 C30 Si6 109.89(17)
Si7 C30 Si6 115.16(13)
C31 Si2 C33 109.84(14)
C31 Si2 C32 105.20(13)
C33 Si2 C32 106.77(14)
C31 Si2 C28 109.79(12)
C33 Si2 C28 109.71(13)
C32 Si2 C28 115.36(12)
C34 Si3 C36 108.39(15)
C34 Si3 C35 104.25(14)
C36 Si3 C35 107.88(14)
C34 Si3 C28 113.20(12)
C36 Si3 C28 108.20(13)
C35 Si3 C28 114.66(12)
C37 Si4 C39 108.87(14)
C37 Si4 C38 110.54(14)
C39 Si4 C38 107.02(14)
C37 Si4 C29 106.98(12)
C39 Si4 C29 114.86(13)
C38 Si4 C29 108.58(13)
C40 Si5 C42 109.34(15)
C40 Si5 C41 107.52(15)
C42 Si5 C41 108.48(15)
C40 Si5 C29 107.89(13)
C42 Si5 C29 113.80(13)
C41 Si5 C29 109.64(13)
C43 Si6 C44 107.97(15)
C43 Si6 C45 107.24(13)
C44 Si6 C45 108.02(15)
C43 Si6 C30 108.87(12)
C44 Si6 C30 112.04(12)
C45 Si6 C30 112.50(13)
C46 Si7 C48 107.51(14)
C46 Si7 C47 108.05(13)
C48 Si7 C47 106.08(14)
C46 Si7 C30 110.91(12)
C48 Si7 C30 109.76(12)
C47 Si7 C30 114.21(13)

loop_
_geom_bond_atom_site_label_1
_geom_bond_atom_site_label_2
_geom_bond_distance
Si1 C13 1.913(3)
Si1 C22 1.922(3)
Si1 B1 2.038(3)
Si1 B2 2.054(3)
B1 O1 1.356(3)
B1 O2 1.369(3)
O1 C1 1.467(3)
C1 C3 1.513(4)
C1 C4 1.519(4)
C1 C2 1.577(4)
C2 O2 1.457(3)
C2 C6 1.519(4)
C2 C5 1.528(4)
B2 O4 1.371(3)
B2 O3 1.375(3)
O3 C7 1.474(3)
C7 C9 1.518(4)
C7 C10 1.521(4)
C7 C8 1.547(4)
C8 O4 1.465(3)
C8 C11 1.510(5)
C8 C12 1.516(4)
C13 C14 1.414(3)
C13 C18 1.415(3)
C14 C15 1.385(4)
C14 C19 1.516(4)
C15 C16 1.391(4)
C16 C17 1.380(4)
C16 C20 1.512(4)
C17 C18 1.395(4)
C18 C21 1.515(4)
C22 C23 1.427(3)
C22 C27 1.428(3)
C23 C24 1.390(3)
C23 C28 1.523(3)
C24 C25 1.393(3)
C25 C26 1.384(3)
C25 C29 1.517(3)
C26 C27 1.403(3)
C27 C30 1.522(3)
C28 Si3 1.908(3)
C28 Si2 1.912(3)
C29 Si4 1.891(3)
C29 Si5 1.892(3)
C30 Si7 1.894(3)
C30 Si6 1.907(3)
Si2 C31 1.867(3)
Si2 C33 1.874(3)
Si2 C32 1.877(3)
Si3 C34 1.863(3)
Si3 C36 1.865(3)
Si3 C35 1.877(3)
Si4 C37 1.861(3)
Si4 C39 1.867(3)
Si4 C38 1.879(3)
Si5 C40 1.866(3)
Si5 C42 1.866(3)
Si5 C41 1.875(3)
Si6 C43 1.864(3)
Si6 C44 1.867(3)
Si6 C45 1.869(3)
Si7 C46 1.865(3)
Si7 C48 1.873(3)
Si7 C47 1.875(3)

loop_
_geom_torsion_atom_site_label_1
_geom_torsion_atom_site_label_2
_geom_torsion_atom_site_label_3
_geom_torsion_atom_site_label_4
_geom_torsion
C13 Si1 B1 O1 93.3(3)
C22 Si1 B1 O1 -35.5(3)
B2 Si1 B1 O1 -165.5(2)
C13 Si1 B1 O2 -88.1(2)
C22 Si1 B1 O2 143.16(18)
B2 Si1 B1 O2 13.2(2)
O2 B1 O1 C1 0.6(3)
Si1 B1 O1 C1 179.3(2)
B1 O1 C1 C3 -124.6(3)
B1 O1 C1 C4 118.2(2)
B1 O1 C1 C2 -2.9(3)
O1 C1 C2 O2 4.0(2)
C3 C1 C2 O2 119.7(2)
C4 C1 C2 O2 -111.9(3)
O1 C1 C2 C6 120.2(2)
C3 C1 C2 C6 -124.1(3)
C4 C1 C2 C6 4.3(3)
O1 C1 C2 C5 -111.8(2)
C3 C1 C2 C5 4.0(3)
C4 C1 C2 C5 132.4(3)
O1 B1 O2 C2 2.3(3)
Si1 B1 O2 C2 -176.63(17)
C6 C2 O2 B1 -126.0(2)
C5 C2 O2 B1 118.1(2)
C1 C2 O2 B1 -3.9(3)
C13 Si1 B2 O4 8.6(2)
C22 Si1 B2 O4 129.5(2)
B1 Si1 B2 O4 -104.8(2)
C13 Si1 B2 O3 -179.2(2)
C22 Si1 B2 O3 -58.2(3)
B1 Si1 B2 O3 67.4(3)
O4 B2 O3 C7 11.9(3)
Si1 B2 O3 C7 -160.7(2)
B2 O3 C7 C9 -148.9(2)
B2 O3 C7 C10 92.0(3)
B2 O3 C7 C8 -26.7(3)
O3 C7 C8 O4 30.9(3)
C9 C7 C8 O4 149.1(2)
C10 C7 C8 O4 -83.1(3)
O3 C7 C8 C11 -82.9(3)
C9 C7 C8 C11 35.3(3)
C10 C7 C8 C11 163.1(2)
O3 C7 C8 C12 147.5(3)
C9 C7 C8 C12 -94.4(3)
C10 C7 C8 C12 33.5(4)
O3 B2 O4 C8 9.6(3)
Si1 B2 O4 C8 -176.76(18)
C11 C8 O4 B2 93.4(3)
C12 C8 O4 B2 -147.4(3)
C7 C8 O4 B2 -25.4(3)
C22 Si1 C13 C14 -64.2(2)
B1 Si1 C13 C14 164.67(19)
B2 Si1 C13 C14 64.4(2)
C22 Si1 C13 C18 126.8(2)
B1 Si1 C13 C18 -4.3(3)
B2 Si1 C13 C18 -104.6(2)
C18 C13 C14 C15 1.6(4)
Si1 C13 C14 C15 -168.2(2)
C18 C13 C14 C19 -177.7(2)
Si1 C13 C14 C19 12.5(3)
C13 C14 C15 C16 -0.8(4)
C19 C14 C15 C16 178.5(2)
C14 C15 C16 C17 -0.6(4)
C14 C15 C16 C20 179.1(2)
C15 C16 C17 C18 1.2(4)
C20 C16 C17 C18 -178.4(3)
C16 C17 C18 C13 -0.4(4)
C16 C17 C18 C21 178.0(2)
C14 C13 C18 C17 -1.0(4)
Si1 C13 C18 C17 168.0(2)
C14 C13 C18 C21 -179.3(2)
Si1 C13 C18 C21 -10.4(4)
C13 Si1 C22 C23 -53.1(2)
B1 Si1 C22 C23 76.1(2)
B2 Si1 C22 C23 -167.49(18)
C13 Si1 C22 C27 120.5(2)
B1 Si1 C22 C27 -110.3(2)
B2 Si1 C22 C27 6.1(3)
C27 C22 C23 C24 -5.7(3)
Si1 C22 C23 C24 168.38(18)
C27 C22 C23 C28 169.0(2)
Si1 C22 C23 C28 -16.9(3)
C22 C23 C24 C25 3.0(4)
C28 C23 C24 C25 -172.2(2)
C23 C24 C25 C26 1.9(4)
C23 C24 C25 C29 -177.8(2)
C24 C25 C26 C27 -3.9(4)
C29 C25 C26 C27 175.8(2)
C25 C26 C27 C22 1.1(4)
C25 C26 C27 C30 178.4(2)
C23 C22 C27 C26 3.7(3)
Si1 C22 C27 C26 -169.96(18)
C23 C22 C27 C30 -173.4(2)
Si1 C22 C27 C30 12.9(3)
C24 C23 C28 Si3 -62.8(3)
C22 C23 C28 Si3 122.3(2)
C24 C23 C28 Si2 69.1(2)
C22 C23 C28 Si2 -105.9(2)
C26 C25 C29 Si4 63.3(3)
C24 C25 C29 Si4 -117.1(2)
C26 C25 C29 Si5 -76.2(3)
C24 C25 C29 Si5 103.4(2)
C26 C27 C30 Si7 45.4(3)
C22 C27 C30 Si7 -137.4(2)
C26 C27 C30 Si6 -87.6(2)
C22 C27 C30 Si6 89.7(2)
C23 C28 Si2 C31 38.0(2)
Si3 C28 Si2 C31 168.72(13)
C23 C28 Si2 C33 158.78(17)
Si3 C28 Si2 C33 -70.48(17)
C23 C28 Si2 C32 -80.6(2)
Si3 C28 Si2 C32 50.11(18)
C23 C28 Si3 C34 -40.6(2)
Si2 C28 Si3 C34 -168.23(14)
C23 C28 Si3 C36 -160.69(19)
Si2 C28 Si3 C36 71.63(17)
C23 C28 Si3 C35 78.9(2)
Si2 C28 Si3 C35 -48.80(19)
C25 C29 Si4 C37 48.0(2)
Si5 C29 Si4 C37 -176.12(14)
C25 C29 Si4 C39 -73.0(2)
Si5 C29 Si4 C39 62.93(19)
C25 C29 Si4 C38 167.27(18)
Si5 C29 Si4 C38 -56.81(19)
C25 C29 Si5 C40 -39.1(2)
Si4 C29 Si5 C40 -175.92(15)
C25 C29 Si5 C42 82.5(2)
Si4 C29 Si5 C42 -54.41(19)
C25 C29 Si5 C41 -155.87(19)
Si4 C29 Si5 C41 67.27(19)
C27 C30 Si6 C43 -66.14(19)
Si7 C30 Si6 C43 160.42(14)
C27 C30 Si6 C44 53.2(2)
Si7 C30 Si6 C44 -80.23(18)
C27 C30 Si6 C45 175.15(17)
Si7 C30 Si6 C45 41.71(18)
C27 C30 Si7 C46 37.9(2)
Si6 C30 Si7 C46 168.39(13)
C27 C30 Si7 C48 156.55(19)
Si6 C30 Si7 C48 -72.97(17)
C27 C30 Si7 C47 -84.5(2)
Si6 C30 Si7 C47 46.00(18)

loop_
_cod_related_entry_id
_cod_related_entry_database
_cod_related_entry_code
1 ChemSpider 9654922
